data_7060839
loop_
_publ_author_name
'Mason, Helen E.'
'Musselle-Sexton, Jake R. C.'
'Howard, Judith A. K.'
'Probert, Michael R.'
'Sparkes, Hazel A.'

_publ_section_title
;
 Structural studies into the spin crossover behaviour of Fe(abpt)2(NCS)2
 polymorphs B and D
;
_journal_issue 31
_journal_name_full 'New Journal of Chemistry'
_journal_page_first 14014
_journal_page_last 14023
_journal_paper_doi 10.1039/D1NJ02607K
_journal_volume 45
_journal_year 2021
_chemical_formula_moiety '2(C13 H10 Fe0.5 N7 S)'
_chemical_formula_sum 'C26 H20 Fe N14 S2'
_chemical_formula_weight 648.53
_space_group_crystal_system monoclinic
_space_group_IT_number 14
_space_group_name_Hall '-P 2ybc'
_space_group_name_H-M_alt 'P 1 21/c 1'
_atom_sites_solution_hydrogens mixed
_atom_sites_solution_primary direct
_audit_creation_date 2020-01-22
_audit_creation_method
;
Olex2 1.3
(compiled Nov 21 2019 18:26:39 for OlexSys, GUI svn.r6003)
;
_audit_update_record
;
2021-05-27 deposited with the CCDC.	2021-07-12 downloaded from the CCDC.
;
_cell_angle_alpha 90
_cell_angle_beta 107.6660(10)
_cell_angle_gamma 90
_cell_formula_units_Z 4
_cell_length_a 10.8090(3)
_cell_length_b 15.7339(5)
_cell_length_c 17.0294(5)
_cell_measurement_reflns_used 9196
_cell_measurement_temperature 100(2)
_cell_measurement_theta_max 28.26
_cell_measurement_theta_min 2.36
_cell_volume 2759.57(14)
_computing_molecular_graphics 'Olex2 1.3 (Dolomanov et al., 2009)'
_computing_publication_material 'Olex2 1.3 (Dolomanov et al., 2009)'
_computing_structure_refinement 'SHELXL 2017/1 (Sheldrick, 2015)'
_computing_structure_solution 'SHELXS  (Sheldrick, 2008)'
_diffrn_ambient_temperature 100(2)
_diffrn_detector 'CCD area detector'
_diffrn_detector_area_resol_mean 7.9
_diffrn_detector_type 'Bruker SMART CCD 1K area detector'
_diffrn_measured_fraction_theta_full 1.000
_diffrn_measured_fraction_theta_max 1.000
_diffrn_measurement_device 'three-circle diffractometer'
_diffrn_measurement_device_type 'Bruker SMART CCD 1K area detector'
_diffrn_measurement_method 'phi and omega scans'
_diffrn_radiation_monochromator graphite
_diffrn_radiation_probe x-ray
_diffrn_radiation_type MoK\a
_diffrn_radiation_wavelength 0.71073
_diffrn_reflns_av_R_equivalents 0.0334
_diffrn_reflns_av_unetI/netI 0.0223
_diffrn_reflns_Laue_measured_fraction_full 1.000
_diffrn_reflns_Laue_measured_fraction_max 1.000
_diffrn_reflns_limit_h_max 13
_diffrn_reflns_limit_h_min -13
_diffrn_reflns_limit_k_max 19
_diffrn_reflns_limit_k_min -19
_diffrn_reflns_limit_l_max 21
_diffrn_reflns_limit_l_min -21
_diffrn_reflns_number 31337
_diffrn_reflns_point_group_measured_fraction_full 1.000
_diffrn_reflns_point_group_measured_fraction_max 1.000
_diffrn_reflns_theta_full 26.000
_diffrn_reflns_theta_max 26.372
_diffrn_reflns_theta_min 1.803
_diffrn_source 'sealed X-ray tube'
_diffrn_source_target Mo
_exptl_absorpt_coefficient_mu 0.745
_exptl_absorpt_correction_T_max 0.7449
_exptl_absorpt_correction_T_min 0.5372
_exptl_absorpt_correction_type multi-scan
_exptl_absorpt_process_details
;
SADABS-2006/1 (Bruker,2006) was used for absorption correction. R(int) was 
0.0503 before and 0.0318 after correction. The Ratio of minimum to maximum 
transmission is 0.7212. The \l/2 correction factor is 0.0015.
;
_exptl_crystal_colour red
_exptl_crystal_colour_primary red
_exptl_crystal_density_diffrn 1.561
_exptl_crystal_description block
_exptl_crystal_F_000 1328
_exptl_crystal_size_max 0.4
_exptl_crystal_size_mid 0.24
_exptl_crystal_size_min 0.16
_refine_diff_density_max 0.326
_refine_diff_density_min -0.385
_refine_diff_density_rms 0.050
_refine_ls_extinction_method none
_refine_ls_goodness_of_fit_ref 1.024
_refine_ls_hydrogen_treatment mixed
_refine_ls_matrix_type full
_refine_ls_number_parameters 407
_refine_ls_number_reflns 5646
_refine_ls_number_restraints 1
_refine_ls_restrained_S_all 1.024
_refine_ls_R_factor_all 0.0326
_refine_ls_R_factor_gt 0.0266
_refine_ls_shift/su_max 0.000
_refine_ls_shift/su_mean 0.000
_refine_ls_structure_factor_coef Fsqd
_refine_ls_weighting_details 'w=1/[\s^2^(Fo^2^)+(0.0273P)^2^+1.8964P] where P=(Fo^2^+2Fc^2^)/3'
_refine_ls_weighting_scheme calc
_refine_ls_wR_factor_gt 0.0636
_refine_ls_wR_factor_ref 0.0664
_reflns_Friedel_coverage 0.000
_reflns_number_gt 4971
_reflns_number_total 5646
_reflns_threshold_expression 'I > 2\s(I)'
_cod_data_source_file d1nj02607k2.cif
_cod_data_source_block D_100K
_cod_depositor_comments
;
The following automatic conversions were performed:

data item '_cell_measurement_temperature' value '100(20' was changed
to '100(2)' -- precision was estimated.

Automatic conversion script
Id: cif_fix_values 7556 2019-12-06 15:28:31Z antanas 

 Adding full bibliography for 7060820--7060846.cif.
;
_cod_database_code 7060839
_shelx_shelxl_version_number 2017/1
_shelx_space_group_comment
;
The symmetry employed for this shelxl refinement is uniquely defined
by the following loop, which should always be used as a source of
symmetry information in preference to the above space-group names.
They are only intended as comments.
;
_shelx_estimated_absorpt_t_max 0.890
_shelx_estimated_absorpt_t_min 0.755
_olex2_refinement_description
;
1. Fixed Uiso
 At 1.2 times of:
  All C(H) groups, All N(H,H) groups
2. Restrained distances
 S2-C14 \\sim S2A-C14
 with sigma of 0.01
3. Uiso/Uaniso restraints and constraints
Uanis(S2) = Uanis(S2A)
4. Others
 Sof(S2A)=1-FVAR(1)
 Sof(S2)=FVAR(1)
5.a Aromatic/amide H refined with riding coordinates:
 C2(H2), C3(H3), C4(H4), C5(H5), C15(H15), C16(H16), C17(H17), C18(H18),
 C23(H23), C24(H24), C25(H25), C26(H26), C13(H13), C12(H12), C10(H10), C11(H11)
;
_olex2_submission_special_instructions 'No special instructions were received'

loop_
_space_group_symop_operation_xyz
'x, y, z'
'-x, y+1/2, -z+1/2'
'-x, -y, -z'
'x, -y-1/2, z-1/2'

loop_
_atom_site_label
_atom_site_type_symbol
_atom_site_fract_x
_atom_site_fract_y
_atom_site_fract_z
_atom_site_U_iso_or_equiv
_atom_site_adp_type
_atom_site_occupancy
_atom_site_site_symmetry_order
_atom_site_calc_flag
_atom_site_refinement_flags_posn
_atom_site_refinement_flags_adp
_atom_site_refinement_flags_occupancy
_atom_site_disorder_assembly
_atom_site_disorder_group
Fe1 Fe 0.000000 0.500000 0.000000 0.01256(8) Uani 1 2 d S . P . .
Fe2 Fe 0.000000 0.500000 0.500000 0.01195(8) Uani 1 2 d S . P . .
S1 S -0.16886(4) 0.43303(3) 0.22717(2) 0.01803(9) Uani 1 1 d . . . . .
S2 S 0.43429(6) 0.54912(13) 0.66785(6) 0.0242(3) Uani 0.970(7) 1 d D . P A 1
N1 N -0.04582(13) 0.46073(9) 0.10661(9) 0.0198(3) Uani 1 1 d . . . . .
N2 N 0.13139(12) 0.59870(8) 0.07309(8) 0.0149(3) Uani 1 1 d . . . . .
N3 N 0.18801(13) 0.44081(8) 0.04010(8) 0.0159(3) Uani 1 1 d . . . . .
N4 N 0.23829(13) 0.36571(8) 0.02196(8) 0.0171(3) Uani 1 1 d . . . . .
N5 N 0.39900(12) 0.45208(8) 0.08412(8) 0.0160(3) Uani 1 1 d . . . . .
N6 N 0.52433(14) 0.48695(9) 0.12073(10) 0.0210(3) Uani 1 1 d . . . . .
H6A H 0.5440(19) 0.4751(13) 0.1741(13) 0.025 Uiso 1 1 d . U . . .
H6B H 0.5768(19) 0.4549(13) 0.1013(12) 0.025 Uiso 1 1 d . U . . .
N8 N 0.17572(13) 0.52391(8) 0.57097(8) 0.0155(3) Uani 1 1 d . . . . .
N9 N 0.00715(12) 0.60111(8) 0.43063(8) 0.0138(3) Uani 1 1 d . . . . .
N10 N 0.07954(12) 0.44696(8) 0.42141(8) 0.0137(3) Uani 1 1 d . . . . .
N11 N 0.12333(12) 0.36815(8) 0.40752(8) 0.0148(3) Uani 1 1 d . . . . .
N12 N 0.16888(12) 0.46066(8) 0.32329(8) 0.0139(3) Uani 1 1 d . . . . .
N13 N 0.21069(15) 0.50105(9) 0.26149(9) 0.0196(3) Uani 1 1 d . . . . .
H13A H 0.152(2) 0.4855(12) 0.2138(13) 0.023 Uiso 1 1 d . U . . .
H13B H 0.280(2) 0.4772(13) 0.2615(12) 0.023 Uiso 1 1 d . U . . .
N14 N 0.29441(13) 0.32766(9) 0.25770(8) 0.0184(3) Uani 1 1 d . . . . .
C1 C -0.09866(15) 0.44904(10) 0.15616(10) 0.0158(3) Uani 1 1 d . . . . .
C2 C 0.09458(16) 0.67549(10) 0.09129(10) 0.0167(3) Uani 1 1 d . . . . .
H2 H 0.004813 0.689333 0.072983 0.020 Uiso 1 1 calc R U . . .
C3 C 0.18167(17) 0.73599(10) 0.13576(11) 0.0211(4) Uani 1 1 d . . . . .
H3 H 0.152273 0.790053 0.147456 0.025 Uiso 1 1 calc R U . . .
C4 C 0.31202(17) 0.71546(11) 0.16249(11) 0.0245(4) Uani 1 1 d . . . . .
H4 H 0.373878 0.755620 0.192731 0.029 Uiso 1 1 calc R U . . .
C5 C 0.35212(16) 0.63580(11) 0.14490(11) 0.0217(4) Uani 1 1 d . . . . .
H5 H 0.441285 0.620402 0.163374 0.026 Uiso 1 1 calc R U . . .
C6 C 0.25933(15) 0.57923(10) 0.09983(9) 0.0154(3) Uani 1 1 d . . . . .
C7 C 0.28482(15) 0.49266(10) 0.07629(9) 0.0149(3) Uani 1 1 d . . . . .
C8 C 0.36575(15) 0.37359(10) 0.04906(9) 0.0160(3) Uani 1 1 d . . . . .
C14 C 0.28261(16) 0.53276(10) 0.61145(10) 0.0162(3) Uani 1 1 d D . . . .
C15 C -0.03906(15) 0.67890(10) 0.43748(10) 0.0161(3) Uani 1 1 d . . . . .
H15 H -0.082110 0.688028 0.477803 0.019 Uiso 1 1 calc R U . . .
C16 C -0.02674(15) 0.74681(10) 0.38814(10) 0.0169(3) Uani 1 1 d . . . . .
H16 H -0.060144 0.801192 0.395112 0.020 Uiso 1 1 calc R U . . .
C17 C 0.03495(15) 0.73409(10) 0.32866(10) 0.0170(3) Uani 1 1 d . . . . .
H17 H 0.045102 0.779716 0.294588 0.020 Uiso 1 1 calc R U . . .
C18 C 0.08169(15) 0.65364(10) 0.31961(10) 0.0164(3) Uani 1 1 d . . . . .
H18 H 0.123485 0.642965 0.278913 0.020 Uiso 1 1 calc R U . . .
C19 C 0.06598(14) 0.58940(10) 0.37125(9) 0.0137(3) Uani 1 1 d . . . . .
C20 C 0.10700(15) 0.50163(9) 0.37037(9) 0.0137(3) Uani 1 1 d . . . . .
C21 C 0.17660(14) 0.37732(10) 0.34766(9) 0.0144(3) Uani 1 1 d . . . . .
C22 C 0.23341(15) 0.30740(10) 0.31303(9) 0.0150(3) Uani 1 1 d . . . . .
C23 C 0.34176(17) 0.26282(11) 0.22459(10) 0.0222(4) Uani 1 1 d . . . . .
H23 H 0.387306 0.275835 0.186371 0.027 Uiso 1 1 calc R U . . .
C24 C 0.32861(16) 0.17824(11) 0.24245(10) 0.0220(4) Uani 1 1 d . . . . .
H24 H 0.360036 0.134540 0.215020 0.026 Uiso 1 1 calc R U . . .
C25 C 0.26843(16) 0.15878(11) 0.30139(11) 0.0220(4) Uani 1 1 d . . . . .
H25 H 0.260310 0.101419 0.316532 0.026 Uiso 1 1 calc R U . . .
C26 C 0.22053(15) 0.22419(10) 0.33767(10) 0.0195(3) Uani 1 1 d . . . . .
H26 H 0.179570 0.212774 0.378642 0.023 Uiso 1 1 calc R U . . .
N7 N 0.57668(13) 0.33430(9) 0.04382(8) 0.0214(3) Uani 1 1 d . . . . .
C9 C 0.45748(15) 0.30757(11) 0.04086(10) 0.0180(3) Uani 1 1 d . . . . .
C13 C 0.41744(17) 0.22327(11) 0.02910(11) 0.0250(4) Uani 1 1 d . . . . .
H13 H 0.332644 0.206990 0.028759 0.030 Uiso 1 1 calc R U . . .
C12 C 0.50540(19) 0.16357(13) 0.01787(12) 0.0322(4) Uani 1 1 d . . . . .
H12 H 0.481463 0.105469 0.008645 0.039 Uiso 1 1 calc R U . . .
C10 C 0.65990(18) 0.27522(13) 0.03434(11) 0.0280(4) Uani 1 1 d . . . . .
H10 H 0.745419 0.292565 0.037383 0.034 Uiso 1 1 calc R U . . .
C11 C 0.62829(18) 0.19036(13) 0.02037(11) 0.0320(5) Uani 1 1 d . . . . .
H11 H 0.690143 0.150959 0.012591 0.038 Uiso 1 1 calc R U . . .
S2A S 0.4410(10) 0.520(3) 0.6560(19) 0.0242(3) Uani 0.030(7) 1 d D . P A 2

loop_
_atom_site_aniso_label
_atom_site_aniso_U_11
_atom_site_aniso_U_22
_atom_site_aniso_U_33
_atom_site_aniso_U_23
_atom_site_aniso_U_13
_atom_site_aniso_U_12
Fe1 0.01194(15) 0.01271(15) 0.01353(16) -0.00012(12) 0.00460(12) 0.00030(11)
Fe2 0.01355(16) 0.01035(15) 0.01212(15) 0.00044(12) 0.00414(12) -0.00035(11)
S1 0.0193(2) 0.0195(2) 0.0174(2) 0.00220(15) 0.00870(16) 0.00243(15)
S2 0.0144(2) 0.0331(7) 0.0230(3) 0.0039(3) 0.00246(19) -0.0024(2)
N1 0.0223(7) 0.0189(7) 0.0199(7) 0.0002(6) 0.0089(6) -0.0002(6)
N2 0.0163(6) 0.0152(7) 0.0144(6) 0.0011(5) 0.0063(5) 0.0010(5)
N3 0.0158(6) 0.0137(6) 0.0184(7) -0.0012(5) 0.0053(5) 0.0017(5)
N4 0.0168(7) 0.0147(6) 0.0199(7) -0.0012(5) 0.0056(6) 0.0035(5)
N5 0.0124(6) 0.0171(7) 0.0180(7) -0.0004(5) 0.0039(5) 0.0000(5)
N6 0.0121(7) 0.0244(8) 0.0240(8) -0.0016(6) 0.0018(6) -0.0008(6)
N8 0.0190(7) 0.0137(6) 0.0147(6) 0.0008(5) 0.0064(6) -0.0001(5)
N9 0.0127(6) 0.0138(6) 0.0137(6) -0.0010(5) 0.0020(5) -0.0014(5)
N10 0.0149(6) 0.0115(6) 0.0140(6) -0.0003(5) 0.0036(5) -0.0002(5)
N11 0.0154(6) 0.0135(6) 0.0154(6) -0.0012(5) 0.0046(5) 0.0011(5)
N12 0.0144(6) 0.0139(6) 0.0141(6) 0.0014(5) 0.0054(5) 0.0003(5)
N13 0.0220(8) 0.0222(7) 0.0184(7) 0.0058(6) 0.0119(6) 0.0030(6)
N14 0.0184(7) 0.0197(7) 0.0174(7) 0.0004(6) 0.0061(6) 0.0029(6)
C1 0.0157(7) 0.0120(7) 0.0178(8) -0.0008(6) 0.0021(6) 0.0013(6)
C2 0.0195(8) 0.0159(8) 0.0161(8) 0.0004(6) 0.0076(6) 0.0026(6)
C3 0.0279(9) 0.0150(8) 0.0218(9) -0.0032(6) 0.0093(7) 0.0006(7)
C4 0.0246(9) 0.0202(9) 0.0263(9) -0.0063(7) 0.0041(7) -0.0043(7)
C5 0.0173(8) 0.0219(9) 0.0242(9) -0.0024(7) 0.0038(7) -0.0020(7)
C6 0.0165(8) 0.0161(8) 0.0144(7) 0.0008(6) 0.0058(6) 0.0005(6)
C7 0.0144(7) 0.0164(8) 0.0138(7) 0.0018(6) 0.0042(6) 0.0005(6)
C8 0.0167(8) 0.0174(8) 0.0138(8) 0.0006(6) 0.0044(6) 0.0015(6)
C14 0.0200(8) 0.0142(8) 0.0160(8) 0.0020(6) 0.0078(7) 0.0009(6)
C15 0.0166(8) 0.0148(8) 0.0159(8) -0.0019(6) 0.0035(6) -0.0003(6)
C16 0.0176(8) 0.0127(7) 0.0186(8) -0.0003(6) 0.0027(6) -0.0008(6)
C17 0.0170(8) 0.0152(8) 0.0173(8) 0.0033(6) 0.0028(6) -0.0027(6)
C18 0.0167(8) 0.0179(8) 0.0145(8) 0.0006(6) 0.0045(6) -0.0025(6)
C19 0.0121(7) 0.0140(7) 0.0133(7) -0.0008(6) 0.0013(6) -0.0012(6)
C20 0.0130(7) 0.0154(8) 0.0119(7) -0.0001(6) 0.0024(6) -0.0010(6)
C21 0.0130(7) 0.0153(8) 0.0134(7) 0.0002(6) 0.0019(6) -0.0007(6)
C22 0.0135(7) 0.0163(8) 0.0132(7) -0.0013(6) 0.0010(6) 0.0011(6)
C23 0.0220(9) 0.0277(9) 0.0176(8) 0.0004(7) 0.0072(7) 0.0072(7)
C24 0.0202(8) 0.0231(9) 0.0200(8) -0.0052(7) 0.0020(7) 0.0076(7)
C25 0.0193(8) 0.0160(8) 0.0280(9) 0.0000(7) 0.0029(7) 0.0031(6)
C26 0.0183(8) 0.0191(8) 0.0212(8) 0.0017(7) 0.0062(7) 0.0020(6)
N7 0.0171(7) 0.0297(8) 0.0169(7) 0.0020(6) 0.0045(6) 0.0071(6)
C9 0.0175(8) 0.0224(8) 0.0127(7) -0.0009(6) 0.0027(6) 0.0062(6)
C13 0.0217(9) 0.0246(9) 0.0261(9) -0.0044(7) 0.0034(7) 0.0055(7)
C12 0.0333(11) 0.0260(10) 0.0309(10) -0.0092(8) 0.0002(8) 0.0117(8)
C10 0.0207(9) 0.0432(11) 0.0196(9) 0.0014(8) 0.0055(7) 0.0125(8)
C11 0.0277(10) 0.0403(11) 0.0240(9) -0.0072(8) 0.0015(8) 0.0204(8)
S2A 0.0144(2) 0.0331(7) 0.0230(3) 0.0039(3) 0.00246(19) -0.0024(2)

loop_
_atom_type_symbol
_atom_type_description
_atom_type_scat_dispersion_real
_atom_type_scat_dispersion_imag
_atom_type_scat_source
C C 0.0033 0.0016 'International Tables Vol C Tables 4.2.6.8 and 6.1.1.4'
H H 0.0000 0.0000 'International Tables Vol C Tables 4.2.6.8 and 6.1.1.4'
Fe Fe 0.3463 0.8444 'International Tables Vol C Tables 4.2.6.8 and 6.1.1.4'
N N 0.0061 0.0033 'International Tables Vol C Tables 4.2.6.8 and 6.1.1.4'
S S 0.1246 0.1234 'International Tables Vol C Tables 4.2.6.8 and 6.1.1.4'

loop_
_geom_angle_atom_site_label_1
_geom_angle_atom_site_label_2
_geom_angle_atom_site_label_3
_geom_angle
_geom_angle_site_symmetry_1
_geom_angle_site_symmetry_3
_geom_angle_publ_flag
N1 Fe1 N1 180.0 . 3_565 ?
N1 Fe1 N2 89.98(5) . . ?
N1 Fe1 N2 90.02(5) . 3_565 ?
N1 Fe1 N2 89.98(5) 3_565 3_565 ?
N1 Fe1 N2 90.02(5) 3_565 . ?
N1 Fe1 N3 92.63(5) . . ?
N1 Fe1 N3 92.63(5) 3_565 3_565 ?
N1 Fe1 N3 87.37(5) . 3_565 ?
N1 Fe1 N3 87.37(5) 3_565 . ?
N2 Fe1 N2 180.0 . 3_565 ?
N3 Fe1 N2 104.95(5) . 3_565 ?
N3 Fe1 N2 104.95(5) 3_565 . ?
N3 Fe1 N2 75.05(5) 3_565 3_565 ?
N3 Fe1 N2 75.05(5) . . ?
N3 Fe1 N3 180.00(7) . 3_565 ?
N8 Fe2 N8 180.00(7) 3_566 . ?
N8 Fe2 N9 90.44(5) 3_566 3_566 ?
N8 Fe2 N9 90.44(5) . . ?
N8 Fe2 N9 89.56(5) 3_566 . ?
N8 Fe2 N9 89.56(5) . 3_566 ?
N8 Fe2 N10 92.33(5) 3_566 . ?
N8 Fe2 N10 87.67(5) 3_566 3_566 ?
N8 Fe2 N10 92.33(5) . 3_566 ?
N8 Fe2 N10 87.67(5) . . ?
N9 Fe2 N9 180.0 3_566 . ?
N10 Fe2 N9 99.60(5) 3_566 . ?
N10 Fe2 N9 80.41(5) 3_566 3_566 ?
N10 Fe2 N9 80.41(5) . . ?
N10 Fe2 N9 99.59(5) . 3_566 ?
N10 Fe2 N10 180.00(6) . 3_566 ?
C1 N1 Fe1 163.69(13) . . ?
C2 N2 Fe1 125.35(11) . . ?
C2 N2 C6 118.17(14) . . ?
C6 N2 Fe1 116.48(10) . . ?
N4 N3 Fe1 134.52(10) . . ?
C7 N3 Fe1 114.76(10) . . ?
C7 N3 N4 108.92(12) . . ?
C8 N4 N3 106.42(13) . . ?
C7 N5 N6 125.37(13) . . ?
C7 N5 C8 105.67(13) . . ?
C8 N5 N6 128.97(13) . . ?
N5 N6 H6A 105.6(13) . . ?
N5 N6 H6B 104.3(13) . . ?
H6A N6 H6B 106.2(18) . . ?
C14 N8 Fe2 175.28(13) . . ?
C15 N9 Fe2 126.41(11) . . ?
C15 N9 C19 117.32(13) . . ?
C19 N9 Fe2 116.27(10) . . ?
N11 N10 Fe2 137.70(10) . . ?
C20 N10 Fe2 113.64(10) . . ?
C20 N10 N11 108.49(12) . . ?
C21 N11 N10 106.73(12) . . ?
C20 N12 N13 123.59(13) . . ?
C20 N12 C21 105.79(12) . . ?
C21 N12 N13 130.60(13) . . ?
N12 N13 H13A 104.6(13) . . ?
N12 N13 H13B 106.6(14) . . ?
H13A N13 H13B 105.3(18) . . ?
C23 N14 C22 116.51(14) . . ?
N1 C1 S1 178.53(15) . . ?
N2 C2 H2 118.5 . . ?
N2 C2 C3 123.01(15) . . ?
C3 C2 H2 118.5 . . ?
C2 C3 H3 120.9 . . ?
C4 C3 C2 118.28(15) . . ?
C4 C3 H3 120.9 . . ?
C3 C4 H4 120.2 . . ?
C3 C4 C5 119.61(16) . . ?
C5 C4 H4 120.2 . . ?
C4 C5 H5 120.7 . . ?
C6 C5 C4 118.59(16) . . ?
C6 C5 H5 120.7 . . ?
N2 C6 C5 122.34(14) . . ?
N2 C6 C7 112.04(13) . . ?
C5 C6 C7 125.62(14) . . ?
N3 C7 N5 108.80(13) . . ?
N3 C7 C6 120.77(14) . . ?
N5 C7 C6 130.42(14) . . ?
N4 C8 N5 110.17(13) . . ?
N4 C8 C9 124.24(14) . . ?
N5 C8 C9 125.58(14) . . ?
N8 C14 S2 177.83(16) . . ?
N8 C14 S2A 164(2) . . ?
N9 C15 H15 118.6 . . ?
N9 C15 C16 122.85(15) . . ?
C16 C15 H15 118.6 . . ?
C15 C16 H16 120.5 . . ?
C17 C16 C15 119.10(15) . . ?
C17 C16 H16 120.5 . . ?
C16 C17 H17 120.5 . . ?
C16 C17 C18 118.99(14) . . ?
C18 C17 H17 120.5 . . ?
C17 C18 H18 120.8 . . ?
C19 C18 C17 118.45(15) . . ?
C19 C18 H18 120.8 . . ?
N9 C19 C18 123.28(14) . . ?
N9 C19 C20 110.46(13) . . ?
C18 C19 C20 126.26(14) . . ?
N10 C20 N12 109.28(13) . . ?
N10 C20 C19 118.88(14) . . ?
N12 C20 C19 131.81(14) . . ?
N11 C21 N12 109.70(13) . . ?
N11 C21 C22 124.14(14) . . ?
N12 C21 C22 126.16(14) . . ?
N14 C22 C21 117.29(14) . . ?
N14 C22 C26 123.32(15) . . ?
C26 C22 C21 119.38(14) . . ?
N14 C23 H23 117.9 . . ?
N14 C23 C24 124.24(16) . . ?
C24 C23 H23 117.9 . . ?
C23 C24 H24 120.8 . . ?
C23 C24 C25 118.31(15) . . ?
C25 C24 H24 120.8 . . ?
C24 C25 H25 120.6 . . ?
C26 C25 C24 118.82(16) . . ?
C26 C25 H25 120.6 . . ?
C22 C26 H26 120.6 . . ?
C25 C26 C22 118.70(15) . . ?
C25 C26 H26 120.6 . . ?
C10 N7 C9 116.82(16) . . ?
N7 C9 C8 116.24(15) . . ?
N7 C9 C13 123.90(15) . . ?
C13 C9 C8 119.85(15) . . ?
C9 C13 H13 121.0 . . ?
C12 C13 C9 117.92(17) . . ?
C12 C13 H13 121.0 . . ?
C13 C12 H12 120.6 . . ?
C11 C12 C13 118.73(18) . . ?
C11 C12 H12 120.6 . . ?
N7 C10 H10 118.2 . . ?
N7 C10 C11 123.56(17) . . ?
C11 C10 H10 118.2 . . ?
C12 C11 H11 120.5 . . ?
C10 C11 C12 119.05(17) . . ?
C10 C11 H11 120.5 . . ?

loop_
_geom_bond_atom_site_label_1
_geom_bond_atom_site_label_2
_geom_bond_distance
_geom_bond_site_symmetry_2
_geom_bond_publ_flag
Fe1 N1 2.1140(14) . ?
Fe1 N1 2.1141(14) 3_565 ?
Fe1 N2 2.2148(13) . ?
Fe1 N2 2.2148(13) 3_565 ?
Fe1 N3 2.1497(13) . ?
Fe1 N3 2.1497(13) 3_565 ?
Fe2 N8 1.9536(13) 3_566 ?
Fe2 N8 1.9536(13) . ?
Fe2 N9 1.9969(13) . ?
Fe2 N9 1.9969(13) 3_566 ?
Fe2 N10 1.9812(13) . ?
Fe2 N10 1.9812(13) 3_566 ?
S1 C1 1.6305(16) . ?
S2 C14 1.6496(17) . ?
N1 C1 1.168(2) . ?
N2 C2 1.337(2) . ?
N2 C6 1.353(2) . ?
N3 N4 1.3743(18) . ?
N3 C7 1.322(2) . ?
N4 C8 1.319(2) . ?
N5 N6 1.4186(18) . ?
N5 C7 1.360(2) . ?
N5 C8 1.371(2) . ?
N6 H6A 0.89(2) . ?
N6 H6B 0.89(2) . ?
N8 C14 1.160(2) . ?
N9 C15 1.340(2) . ?
N9 C19 1.361(2) . ?
N10 N11 1.3731(18) . ?
N10 C20 1.319(2) . ?
N11 C21 1.322(2) . ?
N12 N13 1.4158(18) . ?
N12 C20 1.353(2) . ?
N12 C21 1.370(2) . ?
N13 H13A 0.90(2) . ?
N13 H13B 0.84(2) . ?
N14 C22 1.342(2) . ?
N14 C23 1.340(2) . ?
C2 H2 0.9500 . ?
C2 C3 1.390(2) . ?
C3 H3 0.9500 . ?
C3 C4 1.381(2) . ?
C4 H4 0.9500 . ?
C4 C5 1.388(2) . ?
C5 H5 0.9500 . ?
C5 C6 1.386(2) . ?
C6 C7 1.469(2) . ?
C8 C9 1.472(2) . ?
C14 S2A 1.661(10) . ?
C15 H15 0.9500 . ?
C15 C16 1.391(2) . ?
C16 H16 0.9500 . ?
C16 C17 1.386(2) . ?
C17 H17 0.9500 . ?
C17 C18 1.389(2) . ?
C18 H18 0.9500 . ?
C18 C19 1.384(2) . ?
C19 C20 1.452(2) . ?
C21 C22 1.468(2) . ?
C22 C26 1.395(2) . ?
C23 H23 0.9500 . ?
C23 C24 1.382(2) . ?
C24 H24 0.9500 . ?
C24 C25 1.386(2) . ?
C25 H25 0.9500 . ?
C25 C26 1.380(2) . ?
C26 H26 0.9500 . ?
N7 C9 1.342(2) . ?
N7 C10 1.337(2) . ?
C9 C13 1.391(2) . ?
C13 H13 0.9500 . ?
C13 C12 1.390(2) . ?
C12 H12 0.9500 . ?
C12 C11 1.382(3) . ?
C10 H10 0.9500 . ?
C10 C11 1.381(3) . ?
C11 H11 0.9500 . ?

loop_
_geom_hbond_atom_site_label_D
_geom_hbond_atom_site_label_H
_geom_hbond_atom_site_label_A
_geom_hbond_distance_DH
_geom_hbond_distance_HA
_geom_hbond_distance_DA
_geom_hbond_angle_DHA
_geom_hbond_site_symmetry_A
_geom_hbond_publ_flag
N6 H6A S2 0.89(2) 2.66(2) 3.5367(18) 170.7(17) 3_666 yes
N6 H6B S1 0.89(2) 2.948(19) 3.3697(15) 110.6(14) 1_655 yes
N6 H6B N7 0.89(2) 2.13(2) 2.873(2) 139.4(17) . yes

loop_
_geom_torsion_atom_site_label_1
_geom_torsion_atom_site_label_2
_geom_torsion_atom_site_label_3
_geom_torsion_atom_site_label_4
_geom_torsion
_geom_torsion_site_symmetry_1
_geom_torsion_site_symmetry_2
_geom_torsion_site_symmetry_3
_geom_torsion_site_symmetry_4
_geom_torsion_publ_flag
Fe1 N2 C2 C3 -178.34(12) . . . . ?
Fe1 N2 C6 C5 178.85(12) . . . . ?
Fe1 N2 C6 C7 -1.93(16) . . . . ?
Fe1 N3 N4 C8 164.30(12) . . . . ?
Fe1 N3 C7 N5 -168.39(10) . . . . ?
Fe1 N3 C7 C6 10.68(18) . . . . ?
Fe2 N9 C15 C16 178.02(11) . . . . ?
Fe2 N9 C19 C18 -178.29(12) . . . . ?
Fe2 N9 C19 C20 2.22(16) . . . . ?
Fe2 N10 N11 C21 -174.82(12) . . . . ?
Fe2 N10 C20 N12 175.75(9) . . . . ?
Fe2 N10 C20 C19 -6.00(18) . . . . ?
N2 C2 C3 C4 -0.2(3) . . . . ?
N2 C6 C7 N3 -5.8(2) . . . . ?
N2 C6 C7 N5 173.03(15) . . . . ?
N3 N4 C8 N5 -0.13(17) . . . . ?
N3 N4 C8 C9 -179.05(14) . . . . ?
N4 N3 C7 N5 -1.39(17) . . . . ?
N4 N3 C7 C6 177.68(13) . . . . ?
N4 C8 C9 N7 157.05(15) . . . . ?
N4 C8 C9 C13 -21.7(2) . . . . ?
N5 C8 C9 N7 -21.7(2) . . . . ?
N5 C8 C9 C13 159.56(16) . . . . ?
N6 N5 C7 N3 -179.37(14) . . . . ?
N6 N5 C7 C6 1.7(3) . . . . ?
N6 N5 C8 N4 179.98(15) . . . . ?
N6 N5 C8 C9 -1.1(3) . . . . ?
N9 C15 C16 C17 0.5(2) . . . . ?
N9 C19 C20 N10 2.5(2) . . . . ?
N9 C19 C20 N12 -179.68(15) . . . . ?
N10 N11 C21 N12 0.52(16) . . . . ?
N10 N11 C21 C22 -178.84(13) . . . . ?
N11 N10 C20 N12 -0.39(17) . . . . ?
N11 N10 C20 C19 177.86(13) . . . . ?
N11 C21 C22 N14 -174.10(14) . . . . ?
N11 C21 C22 C26 6.7(2) . . . . ?
N12 C21 C22 N14 6.7(2) . . . . ?
N12 C21 C22 C26 -172.52(15) . . . . ?
N13 N12 C20 N10 179.34(13) . . . . ?
N13 N12 C20 C19 1.4(3) . . . . ?
N13 N12 C21 N11 -179.27(15) . . . . ?
N13 N12 C21 C22 0.1(3) . . . . ?
N14 C22 C26 C25 -2.5(2) . . . . ?
N14 C23 C24 C25 -3.4(3) . . . . ?
C2 N2 C6 C5 0.0(2) . . . . ?
C2 N2 C6 C7 179.20(13) . . . . ?
C2 C3 C4 C5 -0.4(3) . . . . ?
C3 C4 C5 C6 0.7(3) . . . . ?
C4 C5 C6 N2 -0.6(3) . . . . ?
C4 C5 C6 C7 -179.67(16) . . . . ?
C5 C6 C7 N3 173.37(16) . . . . ?
C5 C6 C7 N5 -7.8(3) . . . . ?
C6 N2 C2 C3 0.4(2) . . . . ?
C7 N3 N4 C8 0.94(17) . . . . ?
C7 N5 C8 N4 -0.69(17) . . . . ?
C7 N5 C8 C9 178.21(15) . . . . ?
C8 N5 C7 N3 1.27(17) . . . . ?
C8 N5 C7 C6 -177.68(16) . . . . ?
C8 C9 C13 C12 177.10(16) . . . . ?
C15 N9 C19 C18 1.1(2) . . . . ?
C15 N9 C19 C20 -178.36(13) . . . . ?
C15 C16 C17 C18 0.5(2) . . . . ?
C16 C17 C18 C19 -0.7(2) . . . . ?
C17 C18 C19 N9 -0.1(2) . . . . ?
C17 C18 C19 C20 179.29(15) . . . . ?
C18 C19 C20 N10 -176.95(15) . . . . ?
C18 C19 C20 N12 0.8(3) . . . . ?
C19 N9 C15 C16 -1.3(2) . . . . ?
C20 N10 N11 C21 -0.09(16) . . . . ?
C20 N12 C21 N11 -0.75(17) . . . . ?
C20 N12 C21 C22 178.59(14) . . . . ?
C21 N12 C20 N10 0.69(17) . . . . ?
C21 N12 C20 C19 -177.26(16) . . . . ?
C21 C22 C26 C25 176.62(14) . . . . ?
C22 N14 C23 C24 1.6(2) . . . . ?
C23 N14 C22 C21 -177.75(14) . . . . ?
C23 N14 C22 C26 1.4(2) . . . . ?
C23 C24 C25 C26 2.1(2) . . . . ?
C24 C25 C26 C22 0.6(2) . . . . ?
N7 C9 C13 C12 -1.5(3) . . . . ?
N7 C10 C11 C12 -1.7(3) . . . . ?
C9 N7 C10 C11 1.3(3) . . . . ?
C9 C13 C12 C11 1.1(3) . . . . ?
C13 C12 C11 C10 0.3(3) . . . . ?
C10 N7 C9 C8 -178.35(14) . . . . ?
C10 N7 C9 C13 0.3(2) . . . . ?
